data_7047944
loop_
_publ_author_name
'Rajput, Amit'
'Sharma, Anuj K.'
'Barman, Suman K.'
'Lloret, Francesc'
'Mukherjee, Rabi'

_publ_section_title
;
 Six-coordinate [CoIII(L)2]z (z = 1--, 0, 1+) complexes of an azo-appended
 o-aminophenolate in amidate(2--) and iminosemiquinonate \p-radical (1--)
 redox-levels: existence of valence-tautomerism
;
_journal_name_full 'Dalton Transactions'
_journal_paper_doi 10.1039/C8DT03257B
_journal_year 2018
_chemical_formula_moiety 'C52 H58 Co N6 O2'
_chemical_formula_sum 'C52 H58 Co N6 O2'
_chemical_formula_weight 857.97
_chemical_name_systematic
;
 ?
;
_space_group_crystal_system orthorhombic
_space_group_IT_number 29
_space_group_name_Hall 'P 2c -2ac'
_space_group_name_H-M_alt 'P c a 21'
_symmetry_space_group_name_Hall 'P 2c -2ac'
_symmetry_space_group_name_H-M 'P c a 21'
_atom_sites_solution_hydrogens geom
_atom_sites_solution_primary dual
_audit_creation_date 2017-08-02
_audit_creation_method
;
Olex2 1.2-alpha
(compiled 2017.05.22 svn.r3414 for OlexSys, GUI svn.r5347)
;
_audit_update_record
;
2017-08-06 deposited with the CCDC.
2018-11-02 downloaded from the CCDC.
;
_cell_angle_alpha 90
_cell_angle_beta 90
_cell_angle_gamma 90
_cell_formula_units_Z 4
_cell_length_a 22.556(5)
_cell_length_b 12.003(2)
_cell_length_c 16.456(3)
_cell_measurement_reflns_used 5683
_cell_measurement_temperature 100(2)
_cell_measurement_theta_max 25.0
_cell_measurement_theta_min 1.9
_cell_volume 4455.3(15)
_computing_cell_refinement 'SAINT v6.45A (Bruker, 2003)'
_computing_data_collection 'Bruker SMART'
_computing_data_reduction 'SAINT v6.45A (Bruker, 2003)'
_computing_molecular_graphics 'Olex2 (Dolomanov et al., 2009)'
_computing_publication_material 'Olex2 (Dolomanov et al., 2009)'
_computing_structure_refinement 'ShelXL (Sheldrick, 2015)'
_computing_structure_solution 'ShelXT (Sheldrick, 2015)'
_diffrn_ambient_temperature 100(2)
_diffrn_measured_fraction_theta_full 0.998
_diffrn_measured_fraction_theta_max 0.998
_diffrn_measurement_device_type 'CCD area detector'
_diffrn_measurement_method 'phi and omega scans'
_diffrn_radiation_type MoK\a
_diffrn_radiation_wavelength 0.71073
_diffrn_reflns_av_R_equivalents 0.0823
_diffrn_reflns_av_unetI/netI 0.0831
_diffrn_reflns_Laue_measured_fraction_full 0.998
_diffrn_reflns_Laue_measured_fraction_max 0.998
_diffrn_reflns_limit_h_max 21
_diffrn_reflns_limit_h_min -26
_diffrn_reflns_limit_k_max 14
_diffrn_reflns_limit_k_min -14
_diffrn_reflns_limit_l_max 17
_diffrn_reflns_limit_l_min -19
_diffrn_reflns_number 22478
_diffrn_reflns_point_group_measured_fraction_full 0.865
_diffrn_reflns_point_group_measured_fraction_max 0.865
_diffrn_reflns_theta_full 25.023
_diffrn_reflns_theta_max 25.023
_diffrn_reflns_theta_min 1.922
_diffrn_source 'fine-focus sealed tube'
_exptl_absorpt_coefficient_mu 0.433
_exptl_absorpt_correction_T_max 0.970
_exptl_absorpt_correction_T_min 0.958
_exptl_absorpt_correction_type empirical
_exptl_absorpt_process_details
;
SADABS v.2.10 (Bruker,2003) was used for absorption correction.
R(int) was 0.0678 before and 0.0430 after correction.
The Ratio of minimum to maximum transmission is 0.2956.
The \l/2 correction factor is 0.0015.
;
_exptl_crystal_colour black
_exptl_crystal_colour_primary black
_exptl_crystal_density_diffrn 1.279
_exptl_crystal_density_method 'not measured'
_exptl_crystal_description Prism
_exptl_crystal_F_000 1820
_exptl_crystal_size_max 0.1
_exptl_crystal_size_mid 0.08
_exptl_crystal_size_min 0.06
_refine_diff_density_max 0.757
_refine_diff_density_min -0.266
_refine_diff_density_rms 0.061
_refine_ls_abs_structure_details
;
 Flack x determined using 1786 quotients [(I+)-(I-)]/[(I+)+(I-)]
 (Parsons, Flack and Wagner, Acta Cryst. B69 (2013) 249-259).
;
_refine_ls_abs_structure_Flack 0.007(15)
_refine_ls_extinction_method none
_refine_ls_goodness_of_fit_ref 1.023
_refine_ls_hydrogen_treatment constr
_refine_ls_matrix_type full
_refine_ls_number_parameters 593
_refine_ls_number_reflns 6811
_refine_ls_number_restraints 37
_refine_ls_restrained_S_all 1.021
_refine_ls_R_factor_all 0.0619
_refine_ls_R_factor_gt 0.0491
_refine_ls_shift/su_max 0.000
_refine_ls_shift/su_mean 0.000
_refine_ls_structure_factor_coef Fsqd
_refine_ls_weighting_details 'w=1/[\s^2^(Fo^2^)+(0.0487P)^2^] where P=(Fo^2^+2Fc^2^)/3'
_refine_ls_weighting_scheme calc
_refine_ls_wR_factor_gt 0.1056
_refine_ls_wR_factor_ref 0.1143
_reflns_Friedel_coverage 0.667
_reflns_Friedel_fraction_full 0.721
_reflns_Friedel_fraction_max 0.721
_reflns_number_gt 5683
_reflns_number_total 6811
_reflns_threshold_expression 'I > 2\s(I)'
_cod_data_source_file c8dt03257b2.cif
_cod_data_source_block 5sepa
_cod_original_cell_volume 4455.1(16)
_cod_database_code 7047944
_shelx_shelxl_version_number 2016/6
_shelx_space_group_comment
;
The symmetry employed for this shelxl refinement is uniquely defined
by the following loop, which should always be used as a source of
symmetry information in preference to the above space-group names.
They are only intended as comments.
;
_shelx_estimated_absorpt_t_max 0.974
_shelx_estimated_absorpt_t_min 0.959
_olex2_refinement_description
;
1. Fixed Uiso
 At 1.2 times of:
  All C(H) groups
 At 1.5 times of:
  All C(H,H,H) groups
2. Restrained distances
 C38A-C37A \\sim C38A-C36A \\sim C38-C37 \\sim C38-C36 \\sim C37A-C36A \\sim
C37-C36
 with sigma of 0.04
 C35-C38A \\sim C35-C38 \\sim C35-C37A \\sim C35-C37 \\sim C35-C36A \\sim
C35-C36 \\sim C35-C34
 with sigma of 0.02
3. Others
 Sof(C36)=Sof(H36D)=Sof(H36E)=Sof(H36F)=Sof(C38)=Sof(H38D)=Sof(H38E)=Sof(H38F)=
 Sof(C37)=Sof(H37D)=Sof(H37E)=Sof(H37F)=1-FVAR(1)
 Sof(C38A)=Sof(H38A)=Sof(H38B)=Sof(H38C)=Sof(C37A)=Sof(H37A)=Sof(H37B)=
 Sof(H37C)=Sof(C36A)=Sof(H36A)=Sof(H36B)=Sof(H36C)=FVAR(1)
4.a Aromatic/amide H refined with riding coordinates:
 C43(H43), C13(H13), C26(H26), C45(H45), C25(H25), C48(H48), C18(H18),
 C33(H33), C7(H7), C17(H17), C19(H19), C52(H52), C24(H24), C16(H16), C50(H50),
 C42(H42), C44(H44), C49(H49), C51(H51), C22(H22), C23(H23), C39(H39)
4.b Idealised Me refined as rotating group:
 C30(H30A,H30B,H30C), C12(H12A,H12B,H12C), C4(H4A,H4B,H4C), C32(H32A,H32B,
 H32C), C5(H5A,H5B,H5C), C6(H6A,H6B,H6C), C31(H31A,H31B,H31C), C11(H11A,H11B,
 H11C), C10(H10A,H10B,H10C), C38A(H38A,H38B,H38C), C37A(H37A,H37B,H37C),
 C36A(H36A,H36B,H36C), C36(H36D,H36E,H36F), C38(H38D,H38E,H38F), C37(H37D,H37E,
 H37F)
;
_olex2_submission_special_instructions 'No special instructions were received'

loop_
_space_group_symop_operation_xyz
'x, y, z'
'-x, -y, z+1/2'
'x+1/2, -y, z'
'-x+1/2, y, z+1/2'

loop_
_atom_site_label
_atom_site_type_symbol
_atom_site_fract_x
_atom_site_fract_y
_atom_site_fract_z
_atom_site_U_iso_or_equiv
_atom_site_adp_type
_atom_site_occupancy
_atom_site_site_symmetry_order
_atom_site_calc_flag
_atom_site_refinement_flags_posn
_atom_site_refinement_flags_occupancy
_atom_site_disorder_assembly
_atom_site_disorder_group
Co1 Co 0.59923(3) 0.35078(5) 0.49520(5) 0.01931(18) Uani 1 1 d . . . .
O1 O 0.53317(14) 0.3002(3) 0.5579(2) 0.0208(8) Uani 1 1 d . . . .
O2 O 0.54275(14) 0.4252(3) 0.4280(2) 0.0211(8) Uani 1 1 d . . . .
N4 N 0.59838(17) 0.4829(3) 0.5578(3) 0.0192(10) Uani 1 1 d . . . .
N6 N 0.65386(18) 0.2816(3) 0.5689(3) 0.0208(10) Uani 1 1 d . . . .
N2 N 0.6924(2) 0.3395(3) 0.3748(3) 0.0216(11) Uani 1 1 d . . . .
N3 N 0.66226(18) 0.3984(3) 0.4249(3) 0.0222(10) Uani 1 1 d . . . .
N5 N 0.6877(2) 0.3281(4) 0.6204(3) 0.0229(11) Uani 1 1 d . . . .
N1 N 0.58660(19) 0.2215(3) 0.4322(3) 0.0214(10) Uani 1 1 d . . . .
C47 C 0.6640(2) 0.1608(4) 0.5687(3) 0.0227(12) Uani 1 1 d . . . .
C41 C 0.6432(2) 0.5194(4) 0.6064(3) 0.0208(12) Uani 1 1 d . . . .
C29 C 0.4382(2) 0.5364(4) 0.3606(4) 0.0258(13) Uani 1 1 d . . . .
C2 C 0.4420(2) 0.1989(4) 0.5335(3) 0.0220(12) Uani 1 1 d . . . .
C1 C 0.5008(2) 0.2311(4) 0.5132(3) 0.0209(12) Uani 1 1 d . . . .
C43 C 0.6978(2) 0.6641(4) 0.6770(4) 0.0268(13) Uani 1 1 d . . . .
H43 H 0.702077 0.738886 0.690507 0.032 Uiso 1 1 calc R . . .
C13 C 0.4958(2) 0.1186(4) 0.3894(4) 0.0240(12) Uani 1 1 d . . . .
H13 H 0.513530 0.092862 0.341964 0.029 Uiso 1 1 calc R . . .
C26 C 0.6446(3) 0.5956(4) 0.3940(4) 0.0293(14) Uani 1 1 d . . . .
H26 H 0.606579 0.577551 0.376628 0.035 Uiso 1 1 calc R . . .
C30 C 0.4191(3) 0.4125(5) 0.3566(4) 0.0330(14) Uani 1 1 d . . . .
H30A H 0.453332 0.365768 0.363152 0.049 Uiso 1 1 calc GR . . .
H30B H 0.401037 0.397725 0.304891 0.049 Uiso 1 1 calc GR . . .
H30C H 0.391225 0.397306 0.399202 0.049 Uiso 1 1 calc GR . . .
C3 C 0.4138(2) 0.2380(4) 0.6133(4) 0.0232(12) Uani 1 1 d . . . .
C14 C 0.5278(2) 0.1863(4) 0.4427(3) 0.0214(12) Uani 1 1 d . . . .
C28 C 0.4653(2) 0.5618(4) 0.4428(3) 0.0213(12) Uani 1 1 d . . . .
C40 C 0.5456(2) 0.5385(4) 0.5436(3) 0.0195(12) Uani 1 1 d . . . .
C15 C 0.6280(2) 0.1703(4) 0.3868(3) 0.0216(12) Uani 1 1 d . . . .
C20 C 0.6796(2) 0.2292(4) 0.3609(3) 0.0224(12) Uani 1 1 d . . . .
C8 C 0.4376(2) 0.0897(4) 0.4069(3) 0.0232(12) Uani 1 1 d . . . .
C45 C 0.7332(2) 0.4776(4) 0.6850(4) 0.0250(12) Uani 1 1 d . . . .
H45 H 0.760381 0.425869 0.704480 0.030 Uiso 1 1 calc R . . .
C25 C 0.6639(3) 0.7051(5) 0.3912(4) 0.0357(15) Uani 1 1 d . . . .
H25 H 0.638007 0.760662 0.373909 0.043 Uiso 1 1 calc R . . .
C9 C 0.4001(2) 0.0230(4) 0.3468(4) 0.0268(13) Uani 1 1 d . . . .
C48 C 0.7206(2) 0.1230(4) 0.5553(4) 0.0302(13) Uani 1 1 d . . . .
H48 H 0.751811 0.172800 0.548437 0.036 Uiso 1 1 calc R . . .
C18 C 0.7135(2) 0.0702(4) 0.2823(3) 0.0280(13) Uani 1 1 d . . . .
H18 H 0.739927 0.038477 0.245655 0.034 Uiso 1 1 calc R . . .
C46 C 0.6870(2) 0.4425(4) 0.6337(3) 0.0228(12) Uani 1 1 d . . . .
C33 C 0.4415(2) 0.6395(4) 0.4960(4) 0.0244(11) Uani 1 1 d . . . .
H33 H 0.407587 0.677398 0.479665 0.029 Uiso 1 1 calc R . . .
C7 C 0.4128(2) 0.1308(4) 0.4790(3) 0.0233(13) Uani 1 1 d . . . .
H7 H 0.373932 0.110843 0.490977 0.028 Uiso 1 1 calc R . . .
C27 C 0.5178(2) 0.5056(4) 0.4702(3) 0.0204(12) Uani 1 1 d . . . .
C17 C 0.6656(2) 0.0091(4) 0.3125(3) 0.0254(12) Uani 1 1 d . . . .
H17 H 0.661913 -0.065560 0.298181 0.031 Uiso 1 1 calc R . . .
C12 C 0.4390(3) -0.0463(5) 0.2897(4) 0.0391(16) Uani 1 1 d . . . .
H12A H 0.464021 0.002321 0.258611 0.059 Uiso 1 1 calc GR . . .
H12B H 0.414237 -0.088564 0.253640 0.059 Uiso 1 1 calc GR . . .
H12C H 0.463110 -0.096196 0.321145 0.059 Uiso 1 1 calc GR . . .
C19 C 0.7206(2) 0.1772(4) 0.3078(4) 0.0274(13) Uani 1 1 d . . . .
H19 H 0.753360 0.217419 0.289794 0.033 Uiso 1 1 calc R . . .
C52 C 0.6172(2) 0.0883(4) 0.5804(4) 0.0260(13) Uani 1 1 d . . . .
H52 H 0.579217 0.115220 0.590249 0.031 Uiso 1 1 calc R . . .
C4 C 0.4513(2) 0.1956(4) 0.6845(4) 0.0274(13) Uani 1 1 d . . . .
H4A H 0.450685 0.115664 0.685251 0.041 Uiso 1 1 calc GR . . .
H4B H 0.435388 0.223652 0.734565 0.041 Uiso 1 1 calc GR . . .
H4C H 0.491431 0.221039 0.678254 0.041 Uiso 1 1 calc GR . . .
C35 C 0.4309(2) 0.7415(4) 0.6313(3) 0.0282(13) Uani 1 1 d D . . .
C24 C 0.7209(3) 0.7330(5) 0.4138(4) 0.0382(16) Uani 1 1 d . . . .
H24 H 0.734040 0.806269 0.410284 0.046 Uiso 1 1 calc R . . .
C21 C 0.6818(2) 0.5137(4) 0.4223(4) 0.0245(12) Uani 1 1 d . . . .
C16 C 0.6243(2) 0.0557(4) 0.3623(3) 0.0234(12) Uani 1 1 d . . . .
H16 H 0.592916 0.012386 0.380849 0.028 Uiso 1 1 calc R . . .
C32 C 0.3830(3) 0.6082(5) 0.3437(4) 0.0360(15) Uani 1 1 d . . . .
H32A H 0.367056 0.589376 0.291379 0.054 Uiso 1 1 calc GR . . .
H32B H 0.393810 0.685505 0.344432 0.054 Uiso 1 1 calc GR . . .
H32C H 0.353678 0.594350 0.384793 0.054 Uiso 1 1 calc GR . . .
C50 C 0.6839(3) -0.0658(4) 0.5630(4) 0.0357(15) Uani 1 1 d . . . .
H50 H 0.690597 -0.142185 0.560559 0.043 Uiso 1 1 calc R . . .
C5 C 0.4096(2) 0.3658(4) 0.6151(4) 0.0290(14) Uani 1 1 d . . . .
H5A H 0.448459 0.397242 0.608791 0.044 Uiso 1 1 calc GR . . .
H5B H 0.393079 0.389271 0.666059 0.044 Uiso 1 1 calc GR . . .
H5C H 0.384591 0.390756 0.571513 0.044 Uiso 1 1 calc GR . . .
C6 C 0.3505(2) 0.1912(4) 0.6246(4) 0.0248(12) Uani 1 1 d . . . .
H6A H 0.325598 0.217027 0.581199 0.037 Uiso 1 1 calc GR . . .
H6B H 0.334729 0.216356 0.675637 0.037 Uiso 1 1 calc GR . . .
H6C H 0.351774 0.111288 0.624094 0.037 Uiso 1 1 calc GR . . .
C42 C 0.6515(2) 0.6321(4) 0.6284(3) 0.0219(12) Uani 1 1 d . . . .
H42 H 0.625018 0.685622 0.609467 0.026 Uiso 1 1 calc R . . .
C44 C 0.7386(2) 0.5873(4) 0.7066(4) 0.0286(13) Uani 1 1 d . . . .
H44 H 0.769126 0.610189 0.740604 0.034 Uiso 1 1 calc R . . .
C49 C 0.7305(3) 0.0078(4) 0.5522(4) 0.0356(15) Uani 1 1 d . . . .
H49 H 0.768556 -0.019337 0.542936 0.043 Uiso 1 1 calc R . . .
C34 C 0.4652(2) 0.6650(4) 0.5731(3) 0.0230(12) Uani 1 1 d D . . .
C51 C 0.6279(3) -0.0265(4) 0.5770(4) 0.0327(14) Uani 1 1 d . . . .
H51 H 0.596816 -0.076286 0.584486 0.039 Uiso 1 1 calc R . . .
C22 C 0.7393(2) 0.5398(4) 0.4457(4) 0.0282(13) Uani 1 1 d . . . .
H22 H 0.764769 0.484280 0.463828 0.034 Uiso 1 1 calc R . . .
C31 C 0.4833(3) 0.5605(5) 0.2936(4) 0.0352(15) Uani 1 1 d . . . .
H31A H 0.516785 0.511738 0.299630 0.053 Uiso 1 1 calc GR . . .
H31B H 0.496300 0.636516 0.297601 0.053 Uiso 1 1 calc GR . . .
H31C H 0.465315 0.548480 0.241490 0.053 Uiso 1 1 calc GR . . .
C23 C 0.7584(3) 0.6499(4) 0.4416(4) 0.0363(15) Uani 1 1 d . . . .
H23 H 0.796673 0.667826 0.457867 0.044 Uiso 1 1 calc R . . .
C11 C 0.3639(3) 0.1043(5) 0.2956(4) 0.0443(17) Uani 1 1 d . . . .
H11A H 0.339851 0.149666 0.330657 0.066 Uiso 1 1 calc GR . . .
H11B H 0.338800 0.063402 0.259141 0.066 Uiso 1 1 calc GR . . .
H11C H 0.390146 0.151072 0.264915 0.066 Uiso 1 1 calc GR . . .
C39 C 0.5178(2) 0.6159(4) 0.5951(3) 0.0233(12) Uani 1 1 d . . . .
H39 H 0.535244 0.634151 0.644545 0.028 Uiso 1 1 calc R . . .
C10 C 0.3586(3) -0.0577(5) 0.3898(4) 0.0485(18) Uani 1 1 d . . . .
H10A H 0.380803 -0.101894 0.427727 0.073 Uiso 1 1 calc GR . . .
H10B H 0.340189 -0.105539 0.350465 0.073 Uiso 1 1 calc GR . . .
H10C H 0.328635 -0.016550 0.418374 0.073 Uiso 1 1 calc GR . . .
C38A C 0.3665(5) 0.7582(13) 0.6077(11) 0.034(4) Uani 0.45(2) 1 d D P A 1
H38A H 0.364415 0.798514 0.557368 0.051 Uiso 0.45(2) 1 calc GR P A 1
H38B H 0.346554 0.799588 0.649430 0.051 Uiso 0.45(2) 1 calc GR P A 1
H38C H 0.347688 0.686931 0.601253 0.051 Uiso 0.45(2) 1 calc GR P A 1
C37A C 0.4317(9) 0.6929(16) 0.7169(8) 0.045(6) Uani 0.45(2) 1 d D P A 1
H37A H 0.416009 0.618584 0.715783 0.067 Uiso 0.45(2) 1 calc GR P A 1
H37B H 0.407951 0.738381 0.752095 0.067 Uiso 0.45(2) 1 calc GR P A 1
H37C H 0.471760 0.691118 0.736685 0.067 Uiso 0.45(2) 1 calc GR P A 1
C36A C 0.4623(7) 0.8533(11) 0.6295(14) 0.047(6) Uani 0.45(2) 1 d D P A 1
H36A H 0.503277 0.843199 0.643252 0.071 Uiso 0.45(2) 1 calc GR P A 1
H36B H 0.444082 0.902531 0.668140 0.071 Uiso 0.45(2) 1 calc GR P A 1
H36C H 0.459256 0.884827 0.576075 0.071 Uiso 0.45(2) 1 calc GR P A 1
C36 C 0.4222(14) 0.8572(11) 0.5937(10) 0.095(10) Uani 0.55(2) 1 d D P A 2
H36D H 0.459714 0.885519 0.575455 0.142 Uiso 0.55(2) 1 calc GR P A 2
H36E H 0.405858 0.906702 0.633657 0.142 Uiso 0.55(2) 1 calc GR P A 2
H36F H 0.395533 0.851878 0.548357 0.142 Uiso 0.55(2) 1 calc GR P A 2
C38 C 0.3694(6) 0.6901(18) 0.6452(13) 0.077(8) Uani 0.55(2) 1 d D P A 2
H38D H 0.344008 0.708334 0.600350 0.115 Uiso 0.55(2) 1 calc GR P A 2
H38E H 0.352796 0.719266 0.694513 0.115 Uiso 0.55(2) 1 calc GR P A 2
H38F H 0.373051 0.610647 0.649481 0.115 Uiso 0.55(2) 1 calc GR P A 2
C37 C 0.4596(7) 0.7557(15) 0.7140(7) 0.045(4) Uani 0.55(2) 1 d D P A 2
H37D H 0.461508 0.684755 0.740909 0.067 Uiso 0.55(2) 1 calc GR P A 2
H37E H 0.436454 0.806373 0.746132 0.067 Uiso 0.55(2) 1 calc GR P A 2
H37F H 0.498927 0.784810 0.707458 0.067 Uiso 0.55(2) 1 calc GR P A 2

loop_
_atom_site_aniso_label
_atom_site_aniso_U_11
_atom_site_aniso_U_22
_atom_site_aniso_U_33
_atom_site_aniso_U_23
_atom_site_aniso_U_13
_atom_site_aniso_U_12
Co1 0.0210(3) 0.0181(3) 0.0188(4) -0.0019(3) 0.0000(4) 0.0006(3)
O1 0.0200(19) 0.0221(18) 0.020(2) -0.0028(16) 0.0008(16) -0.0036(15)
O2 0.0237(19) 0.0175(17) 0.022(2) -0.0012(16) 0.0003(16) 0.0010(14)
N4 0.021(2) 0.017(2) 0.020(3) -0.0005(19) 0.0029(19) 0.0004(17)
N6 0.022(2) 0.018(2) 0.023(3) -0.003(2) -0.001(2) 0.0008(18)
N2 0.023(3) 0.020(2) 0.021(3) -0.002(2) 0.002(2) 0.0023(18)
N3 0.020(2) 0.022(2) 0.025(3) 0.001(2) -0.001(2) -0.0005(18)
N5 0.026(3) 0.026(2) 0.017(3) -0.002(2) 0.003(2) 0.000(2)
N1 0.025(3) 0.019(2) 0.020(2) -0.002(2) 0.0010(19) 0.0035(18)
C47 0.027(3) 0.021(3) 0.020(3) 0.000(2) -0.003(2) 0.007(2)
C41 0.021(3) 0.026(3) 0.015(3) -0.001(2) 0.001(2) -0.002(2)
C29 0.028(3) 0.026(3) 0.024(3) -0.002(3) 0.000(2) 0.000(2)
C2 0.025(3) 0.017(3) 0.024(3) -0.001(2) 0.002(2) 0.000(2)
C1 0.024(3) 0.017(2) 0.022(3) 0.003(2) -0.003(2) 0.001(2)
C43 0.027(3) 0.025(3) 0.028(3) -0.006(3) 0.001(3) -0.006(2)
C13 0.028(3) 0.021(2) 0.022(3) -0.002(2) 0.000(2) 0.004(2)
C26 0.028(3) 0.023(3) 0.037(4) 0.002(3) 0.005(3) -0.001(2)
C30 0.036(4) 0.035(3) 0.028(4) 0.000(3) -0.008(3) 0.000(3)
C3 0.019(3) 0.024(3) 0.026(3) 0.000(2) 0.001(2) -0.001(2)
C14 0.023(3) 0.018(3) 0.024(3) 0.002(2) -0.005(2) -0.001(2)
C28 0.023(3) 0.018(3) 0.022(3) 0.001(2) -0.001(2) 0.002(2)
C40 0.021(3) 0.016(3) 0.021(3) 0.002(2) 0.001(2) 0.000(2)
C15 0.026(3) 0.020(3) 0.019(3) 0.003(2) -0.004(2) 0.004(2)
C20 0.027(3) 0.021(3) 0.019(3) 0.000(2) -0.008(2) 0.007(2)
C8 0.026(3) 0.018(3) 0.025(3) 0.001(2) -0.003(2) 0.003(2)
C45 0.022(3) 0.028(3) 0.024(3) -0.002(3) 0.002(2) 0.003(2)
C25 0.040(4) 0.027(3) 0.040(4) 0.003(3) 0.015(3) 0.000(3)
C9 0.028(3) 0.025(3) 0.027(3) -0.004(3) -0.002(2) -0.002(2)
C48 0.030(3) 0.029(3) 0.032(4) -0.001(3) 0.002(3) 0.003(2)
C18 0.030(3) 0.033(3) 0.021(3) -0.006(3) 0.002(3) 0.012(2)
C46 0.025(3) 0.025(3) 0.019(3) 0.002(2) 0.003(2) 0.001(2)
C33 0.024(3) 0.025(2) 0.024(3) 0.002(3) 0.000(3) 0.003(2)
C7 0.025(3) 0.021(2) 0.024(4) 0.004(2) -0.002(2) -0.002(2)
C27 0.025(3) 0.018(2) 0.018(3) 0.001(2) -0.001(2) 0.001(2)
C17 0.036(3) 0.021(3) 0.019(3) -0.003(2) -0.007(3) 0.006(2)
C12 0.039(4) 0.036(3) 0.043(4) -0.016(3) -0.005(3) -0.002(3)
C19 0.023(3) 0.034(3) 0.025(3) 0.001(3) 0.000(3) 0.004(2)
C52 0.028(3) 0.027(3) 0.023(3) 0.003(3) 0.001(2) 0.004(2)
C4 0.033(3) 0.026(3) 0.024(3) 0.001(3) 0.000(3) 0.000(2)
C35 0.030(3) 0.029(3) 0.026(3) -0.007(3) -0.003(3) 0.008(2)
C24 0.049(4) 0.026(3) 0.040(4) -0.009(3) 0.019(3) -0.009(3)
C21 0.029(3) 0.022(3) 0.022(3) -0.003(2) 0.007(3) -0.006(2)
C16 0.023(3) 0.024(3) 0.023(3) 0.002(2) -0.002(2) 0.002(2)
C32 0.039(4) 0.042(3) 0.027(4) -0.004(3) -0.013(3) 0.006(3)
C50 0.052(4) 0.022(3) 0.033(4) 0.002(3) 0.008(3) 0.014(3)
C5 0.031(3) 0.026(3) 0.030(4) -0.002(3) 0.005(3) 0.000(2)
C6 0.027(3) 0.023(3) 0.024(3) -0.004(2) 0.001(2) 0.000(2)
C42 0.023(3) 0.019(3) 0.024(3) 0.005(2) 0.004(2) -0.001(2)
C44 0.022(3) 0.035(3) 0.029(4) -0.001(3) -0.004(3) -0.008(2)
C49 0.035(3) 0.032(3) 0.040(4) 0.004(3) 0.005(3) 0.016(3)
C34 0.022(3) 0.023(3) 0.023(3) 0.004(2) 0.002(2) 0.001(2)
C51 0.047(4) 0.023(3) 0.028(4) 0.003(3) -0.002(3) -0.001(3)
C22 0.026(3) 0.026(3) 0.033(4) -0.004(3) 0.005(3) -0.001(2)
C31 0.044(4) 0.036(3) 0.025(4) -0.003(3) -0.004(3) 0.002(3)
C23 0.030(3) 0.038(3) 0.041(4) -0.009(3) 0.008(3) -0.011(3)
C11 0.050(4) 0.037(3) 0.046(4) -0.009(3) -0.013(3) 0.003(3)
C39 0.028(3) 0.023(3) 0.019(3) 0.000(2) 0.003(2) -0.001(2)
C10 0.059(5) 0.051(4) 0.035(4) -0.013(3) 0.002(3) -0.031(3)
C38A 0.023(8) 0.028(9) 0.051(11) -0.004(7) 0.005(7) 0.001(6)
C37A 0.049(13) 0.063(12) 0.023(8) -0.019(8) 0.001(8) 0.034(10)
C36A 0.041(10) 0.034(9) 0.067(15) -0.034(9) 0.011(9) 0.006(7)
C36 0.20(3) 0.042(9) 0.041(10) 0.000(8) 0.020(13) 0.061(13)
C38 0.040(9) 0.106(16) 0.083(16) -0.072(14) 0.006(9) -0.006(9)
C37 0.046(9) 0.060(10) 0.029(7) -0.013(7) -0.006(6) 0.004(7)

loop_
_atom_type_symbol
_atom_type_description
_atom_type_scat_dispersion_real
_atom_type_scat_dispersion_imag
_atom_type_scat_source
C C 0.0033 0.0016 'International Tables Vol C Tables 4.2.6.8 and 6.1.1.4'
H H 0.0000 0.0000 'International Tables Vol C Tables 4.2.6.8 and 6.1.1.4'
Co Co 0.3494 0.9721 'International Tables Vol C Tables 4.2.6.8 and 6.1.1.4'
N N 0.0061 0.0033 'International Tables Vol C Tables 4.2.6.8 and 6.1.1.4'
O O 0.0106 0.0060 'International Tables Vol C Tables 4.2.6.8 and 6.1.1.4'

loop_
_geom_angle_atom_site_label_1
_geom_angle_atom_site_label_2
_geom_angle_atom_site_label_3
_geom_angle
O1 Co1 N6 91.26(16)
O1 Co1 N3 175.59(18)
O2 Co1 O1 86.61(15)
O2 Co1 N6 176.07(17)
O2 Co1 N3 90.34(17)
N4 Co1 O1 87.95(16)
N4 Co1 O2 85.21(16)
N4 Co1 N6 91.41(18)
N4 Co1 N3 94.97(18)
N6 Co1 N3 91.97(18)
N1 Co1 O1 85.28(16)
N1 Co1 O2 88.04(16)
N1 Co1 N4 170.71(17)
N1 Co1 N6 95.08(18)
N1 Co1 N3 91.44(18)
C1 O1 Co1 109.1(3)
C27 O2 Co1 108.9(3)
C41 N4 Co1 125.6(3)
C41 N4 C40 125.6(4)
C40 N4 Co1 108.7(3)
N5 N6 Co1 128.2(3)
N5 N6 C47 110.0(4)
C47 N6 Co1 121.7(3)
N3 N2 C20 121.9(5)
N2 N3 Co1 128.0(3)
N2 N3 C21 110.3(4)
C21 N3 Co1 121.7(3)
N6 N5 C46 122.2(4)
C14 N1 Co1 108.9(3)
C15 N1 Co1 125.2(4)
C15 N1 C14 125.9(4)
C48 C47 N6 118.2(5)
C48 C47 C52 121.6(5)
C52 C47 N6 120.2(5)
N4 C41 C46 119.4(4)
N4 C41 C42 123.8(5)
C42 C41 C46 116.7(5)
C28 C29 C30 110.1(4)
C28 C29 C32 112.0(4)
C28 C29 C31 109.7(4)
C32 C29 C30 107.8(4)
C31 C29 C30 109.6(5)
C31 C29 C32 107.6(5)
C1 C2 C3 120.4(5)
C7 C2 C1 116.9(5)
C7 C2 C3 122.7(5)
O1 C1 C2 123.5(5)
O1 C1 C14 117.1(4)
C14 C1 C2 119.3(5)
C42 C43 C44 121.5(5)
C8 C13 C14 120.3(5)
C21 C26 C25 120.0(5)
C2 C3 C5 110.3(4)
C2 C3 C6 112.1(4)
C4 C3 C2 109.0(4)
C4 C3 C5 110.5(5)
C4 C3 C6 107.3(4)
C5 C3 C6 107.6(4)
N1 C14 C1 113.1(4)
C13 C14 N1 126.0(5)
C13 C14 C1 120.9(5)
C33 C28 C29 122.8(5)
C33 C28 C27 115.9(5)
C27 C28 C29 121.3(4)
N4 C40 C27 113.0(4)
N4 C40 C39 126.9(5)
C39 C40 C27 120.1(5)
N1 C15 C20 120.4(4)
N1 C15 C16 123.6(5)
C20 C15 C16 116.0(5)
N2 C20 C15 126.7(5)
N2 C20 C19 113.0(5)
C19 C20 C15 119.9(5)
C13 C8 C9 121.3(5)
C13 C8 C7 117.7(5)
C7 C8 C9 120.8(5)
C44 C45 C46 120.7(5)
C24 C25 C26 120.8(6)
C8 C9 C12 111.4(4)
C11 C9 C8 108.6(4)
C11 C9 C12 108.4(5)
C10 C9 C8 111.9(5)
C10 C9 C12 106.9(5)
C10 C9 C11 109.5(5)
C47 C48 C49 118.7(5)
C19 C18 C17 118.6(5)
N5 C46 C41 126.7(5)
N5 C46 C45 112.5(5)
C45 C46 C41 120.5(5)
C28 C33 C34 124.6(5)
C2 C7 C8 124.7(5)
O2 C27 C28 122.2(5)
O2 C27 C40 117.7(4)
C40 C27 C28 120.1(5)
C16 C17 C18 121.8(5)
C18 C19 C20 121.9(5)
C47 C52 C51 118.9(5)
C34 C35 C38 107.9(7)
C38A C35 C34 113.7(7)
C38A C35 C37A 107.4(9)
C37A C35 C34 110.0(6)
C36A C35 C34 106.4(7)
C36A C35 C38A 109.0(8)
C36A C35 C37A 110.5(10)
C36 C35 C34 110.8(7)
C36 C35 C38 107.9(11)
C37 C35 C34 114.4(6)
C37 C35 C36 108.4(9)
C37 C35 C38 107.2(9)
C25 C24 C23 118.9(5)
C26 C21 N3 120.4(5)
C26 C21 C22 120.2(5)
C22 C21 N3 119.3(5)
C17 C16 C15 121.5(5)
C51 C50 C49 120.2(5)
C43 C42 C41 121.1(5)
C45 C44 C43 119.3(5)
C50 C49 C48 120.2(5)
C33 C34 C35 120.0(4)
C39 C34 C33 118.1(5)
C39 C34 C35 121.8(5)
C50 C51 C52 120.4(5)
C21 C22 C23 119.4(5)
C24 C23 C22 120.7(6)
C34 C39 C40 120.7(5)

loop_
_geom_bond_atom_site_label_1
_geom_bond_atom_site_label_2
_geom_bond_distance
Co1 O1 1.911(3)
Co1 O2 1.908(3)
Co1 N4 1.891(4)
Co1 N6 1.918(4)
Co1 N3 1.920(4)
Co1 N1 1.887(4)
O1 C1 1.327(6)
O2 C27 1.316(6)
N4 C41 1.362(6)
N4 C40 1.386(6)
N6 N5 1.269(6)
N6 C47 1.468(6)
N2 N3 1.280(6)
N2 C20 1.374(6)
N3 C21 1.454(6)
N5 C46 1.390(6)
N1 C14 1.403(6)
N1 C15 1.345(7)
C47 C48 1.374(7)
C47 C52 1.382(7)
C41 C46 1.425(7)
C41 C42 1.412(7)
C29 C30 1.549(7)
C29 C28 1.516(8)
C29 C32 1.539(7)
C29 C31 1.529(8)
C2 C1 1.423(7)
C2 C3 1.532(8)
C2 C7 1.381(7)
C1 C14 1.416(7)
C43 C42 1.371(7)
C43 C44 1.389(8)
C13 C14 1.397(7)
C13 C8 1.389(7)
C26 C25 1.385(8)
C26 C21 1.373(7)
C3 C4 1.532(7)
C3 C5 1.538(7)
C3 C6 1.546(7)
C28 C33 1.387(7)
C28 C27 1.434(7)
C40 C27 1.416(7)
C40 C39 1.405(7)
C15 C20 1.427(7)
C15 C16 1.435(7)
C20 C19 1.417(7)
C8 C9 1.527(7)
C8 C7 1.401(7)
C45 C46 1.405(7)
C45 C44 1.369(7)
C25 C24 1.381(8)
C9 C12 1.531(8)
C9 C11 1.526(8)
C9 C10 1.522(8)
C48 C49 1.401(7)
C18 C17 1.396(7)
C18 C19 1.360(7)
C33 C34 1.410(9)
C17 C16 1.362(7)
C52 C51 1.399(7)
C35 C34 1.535(7)
C35 C38A 1.518(12)
C35 C37A 1.525(13)
C35 C36A 1.517(12)
C35 C36 1.533(11)
C35 C38 1.535(13)
C35 C37 1.518(11)
C24 C23 1.385(8)
C21 C22 1.388(7)
C50 C49 1.386(8)
C50 C51 1.367(8)
C34 C39 1.374(7)
C22 C23 1.390(7)
